data_7010778
loop_
_publ_author_name
'Tran, Nguyet T.'
'Kawano, Masaki'
'Dahl, Lawrence F.'

_publ_section_title
;
 High-nuclearity palladium carbonyl trimethylphosphine clusters
 containing unprecedented face-condensed icosahedral-based
 transition-metal core geometries: proposed growth patterns from a
 centered Pd13 icosahedron&#x2020;
;
_journal_issue 19
_journal_name_full 'Journal of the Chemical Society, Dalton Transactions'
_journal_page_first 2731
_journal_paper_doi 10.1039/b103547a
_journal_year 2001
_chemical_formula_moiety '[Pd59 (CO)32 (PMe3)21] 3(Me3CO) 1.5(i-Pr2O)'
_chemical_formula_sum 'C113 H228 O36.5 P21 Pd59'
_chemical_formula_weight 9098.92
_chemical_name_systematic
; 
? 
;
_space_group_IT_number 163
_symmetry_cell_setting trigonal
_symmetry_space_group_name_Hall '-P 3 2c'
_symmetry_space_group_name_H-M 'P -3 1 c'
_atom_sites_solution_hydrogens geom
_atom_sites_solution_primary direct
_atom_sites_solution_secondary difmap
_audit_creation_method SHELXL-97
_cell_angle_alpha 90.00
_cell_angle_beta 90.00
_cell_angle_gamma 120.00
_cell_formula_units_Z 2
_cell_length_a 22.7815(3)
_cell_length_b 22.7815(3)
_cell_length_c 28.0363(4)
_cell_measurement_reflns_used 8192
_cell_measurement_temperature 133(2)
_cell_measurement_theta_max 25.0
_cell_measurement_theta_min 3.0
_cell_volume 12601.3(3)
_computing_structure_refinement 'SHELXL-97 (Sheldrick, 1997)'
_computing_structure_solution 'SHELXS-97 (Sheldrick, 1990)'
_diffrn_ambient_temperature 133(2)
_diffrn_measured_fraction_theta_full 0.963
_diffrn_measured_fraction_theta_max 0.963
_diffrn_measurement_device 'Siemens P4/ccd'
_diffrn_measurement_method 'phi scan frames'
_diffrn_radiation_monochromator graphite
_diffrn_radiation_source 'sealed tube'
_diffrn_radiation_type MoK\a
_diffrn_radiation_wavelength 0.71073
_diffrn_reflns_av_R_equivalents 0.0986
_diffrn_reflns_av_sigmaI/netI 0.1073
_diffrn_reflns_limit_h_max 26
_diffrn_reflns_limit_h_min -18
_diffrn_reflns_limit_k_max 19
_diffrn_reflns_limit_k_min -27
_diffrn_reflns_limit_l_max 30
_diffrn_reflns_limit_l_min -33
_diffrn_reflns_number 26966
_diffrn_reflns_theta_full 25.00
_diffrn_reflns_theta_max 25.00
_diffrn_reflns_theta_min 2.06
_diffrn_standards_decay_% 0.03
_diffrn_standards_number 298
_exptl_absorpt_coefficient_mu 4.261
_exptl_absorpt_correction_T_max 0.735
_exptl_absorpt_correction_T_min 0.328
_exptl_absorpt_correction_type empirical
_exptl_crystal_colour black
_exptl_crystal_density_diffrn 2.398
_exptl_crystal_density_method 'not measured'
_exptl_crystal_description needle
_exptl_crystal_F_000 8454
_exptl_crystal_size_max 0.40
_exptl_crystal_size_mid 0.10
_exptl_crystal_size_min 0.10
_refine_diff_density_max 1.421
_refine_diff_density_min -1.351
_refine_diff_density_rms 0.232
_refine_ls_extinction_method none
_refine_ls_goodness_of_fit_ref 0.978
_refine_ls_hydrogen_treatment mixed
_refine_ls_matrix_type full
_refine_ls_number_parameters 409
_refine_ls_number_reflns 7135
_refine_ls_number_restraints 142
_refine_ls_restrained_S_all 0.974
_refine_ls_R_factor_all 0.1187
_refine_ls_R_factor_gt 0.0546
_refine_ls_shift/su_max 0.001
_refine_ls_shift/su_mean 0.000
_refine_ls_structure_factor_coef Fsqd
_refine_ls_weighting_details 'calc w=1/[\s^2^(Fo^2^)+(0.0642P)^2^+0.0000P] where P=(Fo^2^+2Fc^2^)/3'
_refine_ls_weighting_scheme calc
_refine_ls_wR_factor_gt 0.1207
_refine_ls_wR_factor_ref 0.1455
_reflns_number_gt 4120
_reflns_number_total 7135
_reflns_threshold_expression >2sigma(I)
_cod_data_source_file b103547a.txt
_cod_data_source_block pd59f
_cod_depositor_comments
;
The following automatic conversions were performed:
'_atom_site_symetry_multiplicity' tag replaced with
'_atom_site_symmetry_multiplicity'.

Automatic conversion script
Id: cif_correct_tags 1440 2010-10-19 06:21:57Z saulius 
;
_cod_original_sg_symbol_H-M P-31c
_cod_original_formula_sum 'C113 H228 O36.50 P21 Pd59'
_cod_database_code 7010778

loop_
_symmetry_equiv_pos_as_xyz
'x, y, z'
'-y, x-y, z'
'-x+y, -x, z'
'-y, -x, -z+1/2'
'-x+y, y, -z+1/2'
'x, x-y, -z+1/2'
'-x, -y, -z'
'y, -x+y, -z'
'x-y, x, -z'
'y, x, z-1/2'
'x-y, -y, z-1/2'
'-x, -x+y, z-1/2'

loop_
_atom_site_label
_atom_site_type_symbol
_atom_site_fract_x
_atom_site_fract_y
_atom_site_fract_z
_atom_site_U_iso_or_equiv
_atom_site_adp_type
_atom_site_occupancy
_atom_site_symmetry_multiplicity
_atom_site_calc_flag
_atom_site_refinement_flags
_atom_site_disorder_assembly
_atom_site_disorder_group
Pd1 Pd 0.74723(6) 0.37706(6) 0.32792(3) 0.0286(3) Uani 1 1 d . . .
Pd2 Pd 0.72667(6) 0.25354(6) 0.38753(3) 0.0348(3) Uani 1 1 d . . .
Pd3 Pd 0.79944(6) 0.38989(6) 0.41943(3) 0.0351(3) Uani 1 1 d . . .
Pd4 Pd 0.69691(6) 0.27976(6) 0.48159(3) 0.0389(3) Uani 1 1 d . . .
Pd5 Pd 0.6667 0.3333 0.40477(6) 0.0314(5) Uani 1 3 d S . .
Pd6 Pd 0.70791(4) 0.41583(8) 0.2500 0.0280(4) Uani 1 2 d S . .
Pd7 Pd 0.81847(6) 0.51230(6) 0.29922(3) 0.0333(3) Uani 1 1 d . . .
Pd8 Pd 0.69362(6) 0.50536(6) 0.30793(3) 0.0327(3) Uani 1 1 d . . .
Pd9 Pd 0.80529(4) 0.61057(9) 0.2500 0.0415(5) Uani 1 2 d SD . .
Pd10 Pd 0.88129(6) 0.44792(6) 0.34268(3) 0.0344(3) Uani 1 1 d . . .
Pd11 Pd 0.66557(7) 0.54265(6) 0.39549(4) 0.0398(3) Uani 1 1 d . . .
Pd12 Pd 0.83375(8) 0.41688(4) 0.2500 0.0308(4) Uani 1 2 d S . .
Pd13 Pd 0.8109(15) 0.6058(13) 0.3533(7) 0.033(11) Uani 0.043(4) 1 d P A 2
P1 P 0.7345(2) 0.2410(3) 0.54527(15) 0.0578(14) Uani 1 1 d . . .
P2 P 0.8757(7) 0.7270(4) 0.2489(6) 0.065(4) Uani 0.50 1 d PDU . .
P3 P 0.7028(3) 0.6494(2) 0.42921(15) 0.0576(14) Uani 1 1 d . A .
P4 P 0.9842(2) 0.5186(2) 0.37617(13) 0.0444(11) Uani 1 1 d . . .
C1 C 0.6667 0.3333 0.5277(9) 0.048(8) Uani 1 3 d S . .
O1 O 0.6667 0.3333 0.5712(5) 0.057(6) Uani 1 3 d S . .
C2 C 0.6785(9) 0.1900(10) 0.4404(6) 0.056(5) Uani 1 1 d . . .
O2 O 0.6735(7) 0.1385(6) 0.4510(3) 0.062(4) Uani 1 1 d . . .
C3 C 0.9078(9) 0.5059(9) 0.2834(5) 0.046(4) Uani 1 1 d . A .
O3 O 0.9599(5) 0.5487(5) 0.2667(3) 0.045(3) Uani 1 1 d . . .
C4 C 0.8604(8) 0.3698(8) 0.4579(4) 0.043(4) Uani 1 1 d . . .
O4 O 0.8756(5) 0.3765(5) 0.4980(3) 0.045(3) Uani 1 1 d . . .
C5 C 0.6891(9) 0.5831(9) 0.3274(5) 0.045(4) Uani 1 1 d . A .
O5 O 0.6958(8) 0.6319(6) 0.3095(4) 0.078(5) Uani 1 1 d . . .
C6 C 0.8550(10) 0.6088(9) 0.3082(6) 0.055(5) Uani 0.957(4) 1 d PU A 1
O6 O 0.8877(8) 0.6450(7) 0.3404(5) 0.082(4) Uani 0.957(4) 1 d PU A 1
C11 C 0.7874(9) 0.2040(10) 0.5318(6) 0.076(6) Uani 1 1 d . . .
H11A H 0.7617 0.1637 0.5119 0.091 Uiso 1 1 d R . .
H11B H 0.8008 0.1913 0.5615 0.091 Uiso 1 1 d R . .
H11C H 0.8280 0.2372 0.5146 0.091 Uiso 1 1 d R . .
C12 C 0.7817(9) 0.2990(10) 0.5920(5) 0.070(6) Uani 1 1 d . . .
H12A H 0.7561 0.3194 0.6049 0.084 Uiso 1 1 d R . .
H12B H 0.8252 0.3346 0.5794 0.084 Uiso 1 1 d R . .
H12C H 0.7900 0.2743 0.6173 0.084 Uiso 1 1 d R . .
C13 C 0.6623(9) 0.1723(10) 0.5768(6) 0.076(6) Uani 1 1 d . . .
H23A H 0.6370 0.1343 0.5548 0.091 Uiso 1 1 d R . .
H23B H 0.6324 0.1883 0.5888 0.091 Uiso 1 1 d R . .
H23C H 0.6791 0.1572 0.6036 0.091 Uiso 1 1 d R . .
C21 C 0.8786(17) 0.7695(12) 0.1953(10) 0.093(8) Uani 0.50 1 d PDU A .
H21A H 0.8369 0.7717 0.1921 0.112 Uiso 0.50 1 calc PR . .
H21B H 0.8828 0.7449 0.1681 0.112 Uiso 0.50 1 calc PR . .
H21C H 0.9177 0.8156 0.1960 0.112 Uiso 0.50 1 calc PR . .
C22 C 0.9628(8) 0.7578(12) 0.2610(13) 0.091(8) Uani 0.50 1 d PDU A .
H22A H 0.9672 0.7359 0.2898 0.109 Uiso 0.50 1 calc PR . .
H22B H 0.9859 0.8070 0.2659 0.109 Uiso 0.50 1 calc PR . .
H22C H 0.9835 0.7475 0.2340 0.109 Uiso 0.50 1 calc PR . .
C23 C 0.8559(16) 0.7733(12) 0.2920(13) 0.099(9) Uani 0.50 1 d PDU A .
H23D H 0.8324 0.7439 0.3193 0.119 Uiso 0.50 1 calc PR . .
H23E H 0.8266 0.7883 0.2773 0.119 Uiso 0.50 1 calc PR . .
H23F H 0.8979 0.8129 0.3030 0.119 Uiso 0.50 1 calc PR . .
C31 C 0.7910(11) 0.6931(12) 0.4314(7) 0.109(9) Uani 1 1 d . . .
H31A H 0.8089 0.6806 0.4039 0.131 Uiso 1 1 d R A .
H31B H 0.8062 0.6818 0.4610 0.131 Uiso 1 1 d R . .
H31C H 0.8074 0.7419 0.4306 0.131 Uiso 1 1 d R . .
C32 C 0.6800(12) 0.7040(10) 0.3979(6) 0.088(7) Uani 1 1 d . . .
H32A H 0.6305 0.6830 0.3978 0.105 Uiso 1 1 d R A .
H32B H 0.6965 0.7102 0.3649 0.105 Uiso 1 1 d R . .
H32C H 0.7001 0.7481 0.4138 0.105 Uiso 1 1 d R . .
C33 C 0.6727(9) 0.6559(8) 0.4873(5) 0.062(5) Uani 1 1 d . . .
H33A H 0.6232 0.6344 0.4868 0.074 Uiso 1 1 d R A .
H33B H 0.6925 0.7039 0.4956 0.074 Uiso 1 1 d R . .
H33C H 0.6863 0.6334 0.5111 0.074 Uiso 1 1 d R . .
C41 C 1.0043(8) 0.6044(8) 0.3770(5) 0.061(5) Uani 1 1 d . A .
H41A H 0.9703 0.6086 0.3959 0.073 Uiso 1 1 d R . .
H41B H 1.0045 0.6197 0.3443 0.073 Uiso 1 1 d R . .
H41C H 1.0491 0.6324 0.3913 0.073 Uiso 1 1 d R . .
C42 C 1.0047(8) 0.5083(8) 0.4376(4) 0.052(5) Uani 1 1 d . A .
H42A H 0.9912 0.4607 0.4433 0.063 Uiso 1 1 d R . .
H42B H 0.9803 0.5220 0.4596 0.063 Uiso 1 1 d R . .
H42C H 1.0536 0.5368 0.4428 0.063 Uiso 1 1 d R . .
C43 C 1.0526(8) 0.5167(9) 0.3425(5) 0.059(5) Uani 1 1 d . A .
H43A H 1.0502 0.4730 0.3476 0.071 Uiso 1 1 d R . .
H43B H 1.0965 0.5534 0.3537 0.071 Uiso 1 1 d R . .
H43C H 1.0476 0.5228 0.3084 0.071 Uiso 1 1 d R . .
O1S O 0.2146(16) 0.429(3) 0.2500 0.237(14) Uani 0.50 2 d SPDU . .
C11S C 0.142(2) 0.384(3) 0.2525(18) 0.237(14) Uani 0.50 1 d PDU . .
H11D H 0.1240 0.3530 0.2241 0.284 Uiso 0.50 1 calc PR . .
C12S C 0.133(3) 0.345(3) 0.299(2) 0.254(17) Uani 0.50 1 d PDU . .
H12D H 0.1484 0.3763 0.3256 0.305 Uiso 0.50 1 calc PR . .
H12E H 0.1596 0.3218 0.2970 0.305 Uiso 0.50 1 calc PR . .
H12F H 0.0849 0.3109 0.3029 0.305 Uiso 0.50 1 calc PR . .
C13S C 0.112(2) 0.427(3) 0.257(2) 0.230(17) Uani 0.50 1 d PDU . .
H13D H 0.0685 0.4063 0.2405 0.276 Uiso 0.50 1 calc PR . .
H13E H 0.1427 0.4715 0.2435 0.276 Uiso 0.50 1 calc PR . .
H13F H 0.1049 0.4320 0.2912 0.276 Uiso 0.50 1 calc PR . .
O2S O 0.103(3) 0.889(3) 0.3597(18) 0.30(2) Uani 0.50 1 d PDU . .
C21S C 0.095(4) 0.916(3) 0.440(2) 0.29(2) Uani 0.50 1 d PDU . .
H21D H 0.1199 0.9032 0.4626 0.345 Uiso 0.50 1 calc PR . .
H21E H 0.0554 0.9127 0.4561 0.345 Uiso 0.50 1 calc PR . .
H21F H 0.1251 0.9629 0.4297 0.345 Uiso 0.50 1 calc PR . .
C22S C 0.073(3) 0.869(2) 0.3975(18) 0.29(2) Uani 0.50 1 d PDU . .
C23S C 0.039(4) 0.794(2) 0.407(2) 0.28(2) Uani 0.50 1 d PDU . .
H23DS H 0.0413 0.7859 0.4409 0.341 Uiso 0.50 1 calc PR . .
H23ES H 0.0626 0.7748 0.3887 0.341 Uiso 0.50 1 calc PR . .
H23FS H -0.0083 0.7722 0.3966 0.341 Uiso 0.50 1 calc PR . .

loop_
_atom_site_aniso_label
_atom_site_aniso_U_11
_atom_site_aniso_U_22
_atom_site_aniso_U_33
_atom_site_aniso_U_23
_atom_site_aniso_U_13
_atom_site_aniso_U_12
Pd1 0.0330(7) 0.0362(7) 0.0149(5) -0.0004(4) -0.0005(4) 0.0161(6)
Pd2 0.0420(8) 0.0458(8) 0.0200(5) 0.0001(5) -0.0017(5) 0.0245(7)
Pd3 0.0401(8) 0.0466(8) 0.0177(5) -0.0013(5) -0.0031(5) 0.0209(7)
Pd4 0.0480(8) 0.0499(8) 0.0184(5) 0.0031(5) -0.0021(5) 0.0240(7)
Pd5 0.0385(8) 0.0385(8) 0.0172(8) 0.000 0.000 0.0193(4)
Pd6 0.0347(7) 0.0359(10) 0.0138(7) 0.000 0.0002(5) 0.0180(5)
Pd7 0.0400(8) 0.0358(7) 0.0204(5) -0.0027(5) -0.0020(5) 0.0162(6)
Pd8 0.0437(8) 0.0367(7) 0.0202(5) -0.0015(5) 0.0007(5) 0.0220(6)
Pd9 0.0532(9) 0.0346(11) 0.0306(8) 0.000 -0.0060(7) 0.0173(5)
Pd10 0.0351(7) 0.0421(8) 0.0206(5) -0.0013(5) -0.0041(5) 0.0153(6)
Pd11 0.0543(9) 0.0436(8) 0.0245(5) -0.0044(5) 0.0036(5) 0.0269(7)
Pd12 0.0344(10) 0.0386(8) 0.0178(7) -0.0005(6) 0.000 0.0172(5)
Pd13 0.07(2) 0.032(18) 0.014(12) -0.016(10) -0.020(12) 0.039(17)
P1 0.056(3) 0.064(3) 0.039(2) 0.017(2) -0.009(2) 0.019(3)
P2 0.069(6) 0.049(4) 0.053(4) -0.003(5) -0.008(6) 0.011(5)
P3 0.073(4) 0.050(3) 0.042(2) -0.010(2) 0.008(2) 0.024(3)
P4 0.044(3) 0.053(3) 0.0298(19) -0.0037(19) -0.0070(18) 0.019(2)
C1 0.051(12) 0.051(12) 0.042(15) 0.000 0.000 0.025(6)
O1 0.083(10) 0.083(10) 0.005(7) 0.000 0.000 0.042(5)
C2 0.058(13) 0.063(14) 0.060(11) 0.029(10) 0.014(9) 0.040(11)
O2 0.094(11) 0.061(9) 0.037(6) 0.007(6) -0.012(6) 0.045(8)
C3 0.049(12) 0.071(13) 0.022(7) 0.007(8) -0.001(7) 0.033(11)
O3 0.032(7) 0.051(8) 0.036(5) -0.003(5) -0.002(5) 0.009(6)
C4 0.046(11) 0.053(11) 0.020(7) -0.010(7) -0.010(7) 0.017(9)
O4 0.059(8) 0.047(7) 0.036(6) -0.010(5) -0.014(5) 0.031(6)
C5 0.077(13) 0.055(12) 0.030(8) 0.001(8) -0.003(8) 0.052(11)
O5 0.163(15) 0.061(9) 0.036(6) 0.009(6) 0.012(7) 0.076(10)
C6 0.062(14) 0.046(12) 0.059(10) 0.002(8) -0.015(9) 0.028(11)
O6 0.097(8) 0.067(7) 0.081(6) -0.009(5) -0.031(6) 0.040(6)
C11 0.069(14) 0.078(16) 0.083(13) 0.036(12) -0.012(11) 0.038(13)
C12 0.061(13) 0.103(17) 0.040(9) 0.021(10) 0.004(9) 0.037(13)
C13 0.057(13) 0.096(17) 0.053(10) 0.031(11) -0.005(10) 0.021(13)
C21 0.099(11) 0.088(11) 0.085(8) 0.018(7) -0.008(7) 0.041(8)
C22 0.083(8) 0.096(12) 0.095(11) 0.001(7) -0.008(6) 0.046(8)
C23 0.102(11) 0.097(12) 0.102(10) -0.011(7) 0.006(8) 0.053(8)
C31 0.085(19) 0.13(2) 0.070(14) -0.019(14) 0.013(13) 0.024(17)
C32 0.14(2) 0.076(16) 0.059(11) 0.002(11) 0.022(13) 0.061(16)
C33 0.067(14) 0.034(11) 0.072(11) -0.004(9) 0.021(10) 0.016(10)
C41 0.050(12) 0.064(13) 0.038(9) -0.002(8) -0.022(8) 0.006(10)
C42 0.055(12) 0.059(12) 0.023(7) -0.001(7) -0.009(7) 0.014(10)
C43 0.049(12) 0.073(14) 0.040(9) -0.003(9) -0.001(8) 0.019(11)
O1S 0.238(15) 0.236(14) 0.236(15) 0.000 -0.002(7) 0.118(7)
C11S 0.238(15) 0.237(15) 0.236(15) 0.002(6) -0.001(6) 0.119(8)
C12S 0.251(18) 0.254(18) 0.251(18) -0.002(8) 0.003(8) 0.122(10)
C13S 0.229(18) 0.233(18) 0.230(18) -0.001(8) 0.002(8) 0.117(10)
O2S 0.29(2) 0.29(2) 0.29(2) -0.002(8) -0.004(8) 0.143(13)
C21S 0.29(2) 0.29(2) 0.29(2) 0.000(8) 0.001(8) 0.144(13)
C22S 0.29(2) 0.29(2) 0.28(2) 0.001(7) -0.002(7) 0.142(12)
C23S 0.29(2) 0.28(2) 0.28(2) 0.002(8) -0.005(8) 0.141(13)

loop_
_atom_type_symbol
_atom_type_description
_atom_type_scat_dispersion_real
_atom_type_scat_dispersion_imag
_atom_type_scat_source
C C 0.0033 0.0016 'International Tables Vol C Tables 4.2.6.8 and 6.1.1.4'
H H 0.0000 0.0000 'International Tables Vol C Tables 4.2.6.8 and 6.1.1.4'
O O 0.0106 0.0060 'International Tables Vol C Tables 4.2.6.8 and 6.1.1.4'
P P 0.1023 0.0942 'International Tables Vol C Tables 4.2.6.8 and 6.1.1.4'
Pd Pd -0.9988 1.0072 'International Tables Vol C Tables 4.2.6.8 and 6.1.1.4'

loop_
_geom_angle_atom_site_label_1
_geom_angle_atom_site_label_2
_geom_angle_atom_site_label_3
_geom_angle
_geom_angle_site_symmetry_1
_geom_angle_site_symmetry_3
_geom_angle_publ_flag
Pd6 Pd1 Pd10 113.36(5) . . ?
Pd6 Pd1 Pd5 119.99(4) . . ?
Pd10 Pd1 Pd5 117.56(4) . . ?
Pd6 Pd1 Pd8 113.31(4) . 3_665 ?
Pd10 Pd1 Pd8 66.35(4) . 3_665 ?
Pd5 Pd1 Pd8 114.66(4) . 3_665 ?
Pd6 Pd1 Pd6 62.56(6) . 3_665 ?
Pd10 Pd1 Pd6 114.72(5) . 3_665 ?
Pd5 Pd1 Pd6 117.07(4) . 3_665 ?
Pd8 Pd1 Pd6 60.25(4) 3_665 3_665 ?
Pd6 Pd1 Pd1 60.95(3) . 2_655 ?
Pd10 Pd1 Pd1 149.72(7) . 2_655 ?
Pd5 Pd1 Pd1 59.04(2) . 2_655 ?
Pd8 Pd1 Pd1 143.91(6) 3_665 2_655 ?
Pd6 Pd1 Pd1 89.78(4) 3_665 2_655 ?
Pd6 Pd1 Pd1 91.49(4) . 3_665 ?
Pd10 Pd1 Pd1 147.93(7) . 3_665 ?
Pd5 Pd1 Pd1 59.04(2) . 3_665 ?
Pd8 Pd1 Pd1 85.76(6) 3_665 3_665 ?
Pd6 Pd1 Pd1 58.03(3) 3_665 3_665 ?
Pd1 Pd1 Pd1 60.0 2_655 3_665 ?
Pd6 Pd1 Pd2 95.56(5) . 2_655 ?
Pd10 Pd1 Pd2 83.45(5) . 2_655 ?
Pd5 Pd1 Pd2 62.17(3) . 2_655 ?
Pd8 Pd1 Pd2 144.25(5) 3_665 2_655 ?
Pd6 Pd1 Pd2 155.30(6) 3_665 2_655 ?
Pd1 Pd1 Pd2 68.39(5) 2_655 2_655 ?
Pd1 Pd1 Pd2 115.27(4) 3_665 2_655 ?
Pd6 Pd1 Pd12 63.19(3) . . ?
Pd10 Pd1 Pd12 60.98(4) . . ?
Pd5 Pd1 Pd12 176.34(5) . . ?
Pd8 Pd1 Pd12 61.73(3) 3_665 . ?
Pd6 Pd1 Pd12 62.18(3) 3_665 . ?
Pd1 Pd1 Pd12 124.09(4) 2_655 . ?
Pd1 Pd1 Pd12 120.12(4) 3_665 . ?
Pd2 Pd1 Pd12 120.18(5) 2_655 . ?
Pd6 Pd1 Pd3 156.28(6) . . ?
Pd10 Pd1 Pd3 59.69(4) . . ?
Pd5 Pd1 Pd3 58.30(4) . . ?
Pd8 Pd1 Pd3 85.59(4) 3_665 . ?
Pd6 Pd1 Pd3 140.99(6) 3_665 . ?
Pd1 Pd1 Pd3 112.29(3) 2_655 . ?
Pd1 Pd1 Pd3 104.61(4) 3_665 . ?
Pd2 Pd1 Pd3 61.98(4) 2_655 . ?
Pd12 Pd1 Pd3 119.70(5) . . ?
Pd6 Pd1 Pd7 60.34(4) . . ?
Pd10 Pd1 Pd7 61.33(4) . . ?
Pd5 Pd1 Pd7 123.72(5) . . ?
Pd8 Pd1 Pd7 113.92(5) 3_665 . ?
Pd6 Pd1 Pd7 110.66(4) 3_665 . ?
Pd1 Pd1 Pd7 94.40(6) 2_655 . ?
Pd1 Pd1 Pd7 149.87(5) 3_665 . ?
Pd2 Pd1 Pd7 61.94(4) 2_655 . ?
Pd12 Pd1 Pd7 59.03(3) . . ?
Pd3 Pd1 Pd7 99.68(5) . . ?
Pd6 Pd1 Pd2 144.77(6) . . ?
Pd10 Pd1 Pd2 94.19(5) . . ?
Pd5 Pd1 Pd2 57.62(3) . . ?
Pd8 Pd1 Pd2 57.06(4) 3_665 . ?
Pd6 Pd1 Pd2 86.63(4) 3_665 . ?
Pd1 Pd1 Pd2 105.29(4) 2_655 . ?
Pd1 Pd1 Pd2 55.87(4) 3_665 . ?
Pd2 Pd1 Pd2 109.59(5) 2_655 . ?
Pd12 Pd1 Pd2 118.78(4) . . ?
Pd3 Pd1 Pd2 57.36(4) . . ?
Pd7 Pd1 Pd2 154.00(5) . . ?
C2 Pd2 Pd1 107.5(5) . 3_665 ?
C2 Pd2 Pd13 97.1(7) . 3_665 ?
Pd1 Pd2 Pd13 116.3(5) 3_665 3_665 ?
C2 Pd2 Pd8 157.4(5) . 3_665 ?
Pd1 Pd2 Pd8 84.23(4) 3_665 3_665 ?
Pd13 Pd2 Pd8 60.3(5) 3_665 3_665 ?
C2 Pd2 Pd5 94.2(5) . . ?
Pd1 Pd2 Pd5 57.48(4) 3_665 . ?
Pd13 Pd2 Pd5 168.4(4) 3_665 . ?
Pd8 Pd2 Pd5 108.35(5) 3_665 . ?
C2 Pd2 Pd3 111.8(6) . . ?
Pd1 Pd2 Pd3 103.03(5) 3_665 . ?
Pd13 Pd2 Pd3 120.7(6) 3_665 . ?
Pd8 Pd2 Pd3 83.15(5) 3_665 . ?
Pd5 Pd2 Pd3 56.24(3) . . ?
C2 Pd2 Pd3 50.7(5) . 3_665 ?
Pd1 Pd2 Pd3 59.37(4) 3_665 3_665 ?
Pd13 Pd2 Pd3 131.3(6) 3_665 3_665 ?
Pd8 Pd2 Pd3 143.48(5) 3_665 3_665 ?
Pd5 Pd2 Pd3 56.06(3) . 3_665 ?
Pd3 Pd2 Pd3 106.31(6) . 3_665 ?
C2 Pd2 Pd7 109.8(6) . 3_665 ?
Pd1 Pd2 Pd7 59.50(4) 3_665 3_665 ?
Pd13 Pd2 Pd7 56.9(5) 3_665 3_665 ?
Pd8 Pd2 Pd7 58.84(4) 3_665 3_665 ?
Pd5 Pd2 Pd7 116.65(5) . 3_665 ?
Pd3 Pd2 Pd7 138.09(5) . 3_665 ?
Pd3 Pd2 Pd7 96.41(5) 3_665 3_665 ?
C2 Pd2 Pd4 50.1(6) . . ?
Pd1 Pd2 Pd4 106.71(5) 3_665 . ?
Pd13 Pd2 Pd4 132.8(4) 3_665 . ?
Pd8 Pd2 Pd4 146.10(6) 3_665 . ?
Pd5 Pd2 Pd4 57.53(5) . . ?
Pd3 Pd2 Pd4 63.27(4) . . ?
Pd3 Pd2 Pd4 58.53(4) 3_665 . ?
Pd7 Pd2 Pd4 153.94(6) 3_665 . ?
C2 Pd2 Pd11 116.3(5) . 3_665 ?
Pd1 Pd2 Pd11 135.86(5) 3_665 3_665 ?
Pd13 Pd2 Pd11 65.1(6) 3_665 3_665 ?
Pd8 Pd2 Pd11 57.27(4) 3_665 3_665 ?
Pd5 Pd2 Pd11 111.60(5) . 3_665 ?
Pd3 Pd2 Pd11 55.75(4) . 3_665 ?
Pd3 Pd2 Pd11 155.45(5) 3_665 3_665 ?
Pd7 Pd2 Pd11 108.08(5) 3_665 3_665 ?
Pd4 Pd2 Pd11 96.96(5) . 3_665 ?
C2 Pd2 Pd1 147.7(5) . . ?
Pd1 Pd2 Pd1 55.74(5) 3_665 . ?
Pd13 Pd2 Pd1 114.9(5) 3_665 . ?
Pd8 Pd2 Pd1 54.74(4) 3_665 . ?
Pd5 Pd2 Pd1 53.63(4) . . ?
Pd3 Pd2 Pd1 55.65(3) . . ?
Pd3 Pd2 Pd1 101.05(5) 3_665 . ?
Pd7 Pd2 Pd1 86.06(4) 3_665 . ?
Pd4 Pd2 Pd1 104.56(5) . . ?
Pd11 Pd2 Pd1 82.75(4) 3_665 . ?
C4 Pd3 C2 110.8(6) . 2_655 ?
C4 Pd3 Pd5 136.8(5) . . ?
C2 Pd3 Pd5 93.0(5) 2_655 . ?
C4 Pd3 Pd10 98.8(4) . . ?
C2 Pd3 Pd10 90.9(5) 2_655 . ?
Pd5 Pd3 Pd10 116.77(5) . . ?
C4 Pd3 Pd11 48.3(4) . 3_665 ?
C2 Pd3 Pd11 140.3(5) 2_655 3_665 ?
Pd5 Pd3 Pd11 125.61(5) . 3_665 ?
Pd10 Pd3 Pd11 65.40(4) . 3_665 ?
C4 Pd3 Pd1 142.1(4) . . ?
C2 Pd3 Pd1 100.1(4) 2_655 . ?
Pd5 Pd3 Pd1 58.92(5) . . ?
Pd10 Pd3 Pd1 58.28(4) . . ?
Pd11 Pd3 Pd1 93.83(4) 3_665 . ?
C4 Pd3 Pd4 108.5(4) . 2_655 ?
C2 Pd3 Pd4 50.5(5) 2_655 2_655 ?
Pd5 Pd3 Pd4 59.98(4) . 2_655 ?
Pd10 Pd3 Pd4 138.42(6) . 2_655 ?
Pd11 Pd3 Pd4 154.05(5) 3_665 2_655 ?
Pd1 Pd3 Pd4 108.00(5) . 2_655 ?
C4 Pd3 Pd2 90.7(4) . . ?
C2 Pd3 Pd2 154.4(5) 2_655 . ?
Pd5 Pd3 Pd2 61.36(4) . . ?
Pd10 Pd3 Pd2 99.57(5) . . ?
Pd11 Pd3 Pd2 64.77(5) 3_665 . ?
Pd1 Pd3 Pd2 66.98(4) . . ?
Pd4 Pd3 Pd2 110.58(5) 2_655 . ?
C4 Pd3 Pd2 154.3(4) . 2_655 ?
C2 Pd3 Pd2 43.7(4) 2_655 2_655 ?
Pd5 Pd3 Pd2 61.13(4) . 2_655 ?
Pd10 Pd3 Pd2 81.01(4) . 2_655 ?
Pd11 Pd3 Pd2 145.09(5) 3_665 2_655 ?
Pd1 Pd3 Pd2 58.66(4) . 2_655 ?
Pd4 Pd3 Pd2 60.84(4) 2_655 2_655 ?
Pd2 Pd3 Pd2 114.78(6) . 2_655 ?
C4 Pd3 Pd4 80.4(4) . . ?
C2 Pd3 Pd4 109.9(5) 2_655 . ?
Pd5 Pd3 Pd4 57.41(4) . . ?
Pd10 Pd3 Pd4 158.16(6) . . ?
Pd11 Pd3 Pd4 99.83(5) 3_665 . ?
Pd1 Pd3 Pd4 109.64(5) . . ?
Pd4 Pd3 Pd4 60.14(5) 2_655 . ?
Pd2 Pd3 Pd4 58.73(4) . . ?
Pd2 Pd3 Pd4 109.15(5) 2_655 . ?
C1 Pd4 C2 153.1(5) . . ?
C1 Pd4 P1 92.1(5) . . ?
C2 Pd4 P1 89.2(5) . . ?
C1 Pd4 Pd5 89.8(5) . . ?
C2 Pd4 Pd5 91.6(4) . . ?
P1 Pd4 Pd5 174.14(13) . . ?
C1 Pd4 Pd3 109.0(3) . 3_665 ?
C2 Pd4 Pd3 51.0(5) . 3_665 ?
P1 Pd4 Pd3 126.63(14) . 3_665 ?
Pd5 Pd4 Pd3 57.62(3) . 3_665 ?
C1 Pd4 Pd2 149.8(5) . . ?
C2 Pd4 Pd2 43.6(4) . . ?
P1 Pd4 Pd2 117.13(14) . . ?
Pd5 Pd4 Pd2 60.31(4) . . ?
Pd3 Pd4 Pd2 60.63(4) 3_665 . ?
C1 Pd4 Pd4 46.7(4) . 3_665 ?
C2 Pd4 Pd4 113.5(5) . 3_665 ?
P1 Pd4 Pd4 126.89(13) . 3_665 ?
Pd5 Pd4 Pd4 57.88(3) . 3_665 ?
Pd3 Pd4 Pd4 63.27(5) 3_665 3_665 ?
Pd2 Pd4 Pd4 111.46(4) . 3_665 ?
C1 Pd4 Pd4 46.7(4) . 2_655 ?
C2 Pd4 Pd4 148.3(4) . 2_655 ?
P1 Pd4 Pd4 120.26(14) . 2_655 ?
Pd5 Pd4 Pd4 57.88(3) . 2_655 ?
Pd3 Pd4 Pd4 109.18(4) 3_665 2_655 ?
Pd2 Pd4 Pd4 106.90(4) . 2_655 ?
Pd4 Pd4 Pd4 60.0 3_665 2_655 ?
C1 Pd4 Pd3 102.4(3) . . ?
C2 Pd4 Pd3 100.4(4) . . ?
P1 Pd4 Pd3 118.88(13) . . ?
Pd5 Pd4 Pd3 55.27(3) . . ?
Pd3 Pd4 Pd3 103.91(5) 3_665 . ?
Pd2 Pd4 Pd3 58.00(4) . . ?
Pd4 Pd4 Pd3 104.00(4) 3_665 . ?
Pd4 Pd4 Pd3 56.59(5) 2_655 . ?
Pd3 Pd5 Pd3 117.66(2) 2_655 . ?
Pd3 Pd5 Pd3 117.66(2) 2_655 3_665 ?
Pd3 Pd5 Pd3 117.65(2) . 3_665 ?
Pd3 Pd5 Pd1 110.29(5) 2_655 . ?
Pd3 Pd5 Pd1 62.78(3) . . ?
Pd3 Pd5 Pd1 118.90(5) 3_665 . ?
Pd3 Pd5 Pd1 118.91(5) 2_655 3_665 ?
Pd3 Pd5 Pd1 110.29(5) . 3_665 ?
Pd3 Pd5 Pd1 62.78(3) 3_665 3_665 ?
Pd1 Pd5 Pd1 61.93(5) . 3_665 ?
Pd3 Pd5 Pd1 62.78(3) 2_655 2_655 ?
Pd3 Pd5 Pd1 118.90(5) . 2_655 ?
Pd3 Pd5 Pd1 110.30(5) 3_665 2_655 ?
Pd1 Pd5 Pd1 61.93(5) . 2_655 ?
Pd1 Pd5 Pd1 61.93(5) 3_665 2_655 ?
Pd3 Pd5 Pd4 62.41(4) 2_655 3_665 ?
Pd3 Pd5 Pd4 118.88(6) . 3_665 ?
Pd3 Pd5 Pd4 67.32(4) 3_665 3_665 ?
Pd1 Pd5 Pd4 172.65(4) . 3_665 ?
Pd1 Pd5 Pd4 121.47(3) 3_665 3_665 ?
Pd1 Pd5 Pd4 113.02(3) 2_655 3_665 ?
Pd3 Pd5 Pd4 67.32(4) 2_655 2_655 ?
Pd3 Pd5 Pd4 62.40(4) . 2_655 ?
Pd3 Pd5 Pd4 118.88(6) 3_665 2_655 ?
Pd1 Pd5 Pd4 113.02(3) . 2_655 ?
Pd1 Pd5 Pd4 172.65(4) 3_665 2_655 ?
Pd1 Pd5 Pd4 121.46(3) 2_655 2_655 ?
Pd4 Pd5 Pd4 64.24(5) 3_665 2_655 ?
Pd3 Pd5 Pd4 118.87(6) 2_655 . ?
Pd3 Pd5 Pd4 67.32(4) . . ?
Pd3 Pd5 Pd4 62.40(4) 3_665 . ?
Pd1 Pd5 Pd4 121.47(3) . . ?
Pd1 Pd5 Pd4 113.03(3) 3_665 . ?
Pd1 Pd5 Pd4 172.65(4) 2_655 . ?
Pd4 Pd5 Pd4 64.23(5) 3_665 . ?
Pd4 Pd5 Pd4 64.23(5) 2_655 . ?
Pd3 Pd5 Pd2 62.82(4) 2_655 3_665 ?
Pd3 Pd5 Pd2 178.96(7) . 3_665 ?
Pd3 Pd5 Pd2 62.41(4) 3_665 3_665 ?
Pd1 Pd5 Pd2 116.22(6) . 3_665 ?
Pd1 Pd5 Pd2 68.75(4) 3_665 3_665 ?
Pd1 Pd5 Pd2 60.35(4) 2_655 3_665 ?
Pd4 Pd5 Pd2 62.15(3) 3_665 3_665 ?
Pd4 Pd5 Pd2 118.55(5) 2_655 3_665 ?
Pd4 Pd5 Pd2 113.37(5) . 3_665 ?
Pd3 Pd5 Pd2 178.96(7) 2_655 . ?
Pd3 Pd5 Pd2 62.40(4) . . ?
Pd3 Pd5 Pd2 62.81(4) 3_665 . ?
Pd1 Pd5 Pd2 68.76(4) . . ?
Pd1 Pd5 Pd2 60.35(4) 3_665 . ?
Pd1 Pd5 Pd2 116.22(6) 2_655 . ?
Pd4 Pd5 Pd2 118.55(5) 3_665 . ?
Pd4 Pd5 Pd2 113.37(5) 2_655 . ?
Pd4 Pd5 Pd2 62.15(3) . . ?
Pd2 Pd5 Pd2 117.10(2) 3_665 . ?
Pd3 Pd5 Pd2 62.40(4) 2_655 2_655 ?
Pd3 Pd5 Pd2 62.81(4) . 2_655 ?
Pd3 Pd5 Pd2 178.96(7) 3_665 2_655 ?
Pd1 Pd5 Pd2 60.35(4) . 2_655 ?
Pd1 Pd5 Pd2 116.22(6) 3_665 2_655 ?
Pd1 Pd5 Pd2 68.75(4) 2_655 2_655 ?
Pd4 Pd5 Pd2 113.37(5) 3_665 2_655 ?
Pd4 Pd5 Pd2 62.15(3) 2_655 2_655 ?
Pd4 Pd5 Pd2 118.55(5) . 2_655 ?
Pd2 Pd5 Pd2 117.10(2) 3_665 2_655 ?
Pd2 Pd5 Pd2 117.10(2) . 2_655 ?
Pd1 Pd6 Pd1 146.75(8) . 5_655 ?
Pd1 Pd6 Pd7 61.91(3) . . ?
Pd1 Pd6 Pd7 150.17(6) 5_655 . ?
Pd1 Pd6 Pd7 150.18(6) . 5_655 ?
Pd1 Pd6 Pd7 61.90(3) 5_655 5_655 ?
Pd7 Pd6 Pd7 92.26(7) . 5_655 ?
Pd1 Pd6 Pd8 86.90(3) . . ?
Pd1 Pd6 Pd8 114.93(4) 5_655 . ?
Pd7 Pd6 Pd8 60.74(4) . . ?
Pd7 Pd6 Pd8 66.35(4) 5_655 . ?
Pd1 Pd6 Pd8 114.93(4) . 5_655 ?
Pd1 Pd6 Pd8 86.90(3) 5_655 5_655 ?
Pd7 Pd6 Pd8 66.35(4) . 5_655 ?
Pd7 Pd6 Pd8 60.73(4) 5_655 5_655 ?
Pd8 Pd6 Pd8 100.11(7) . 5_655 ?
Pd1 Pd6 Pd1 61.02(4) . 2_655 ?
Pd1 Pd6 Pd1 107.31(4) 5_655 2_655 ?
Pd7 Pd6 Pd1 95.38(3) . 2_655 ?
Pd7 Pd6 Pd1 111.07(4) 5_655 2_655 ?
Pd8 Pd6 Pd1 59.36(3) . 2_655 ?
Pd8 Pd6 Pd1 158.36(6) 5_655 2_655 ?
Pd1 Pd6 Pd1 107.30(4) . 6 ?
Pd1 Pd6 Pd1 61.02(4) 5_655 6 ?
Pd7 Pd6 Pd1 111.06(4) . 6 ?
Pd7 Pd6 Pd1 95.38(3) 5_655 6 ?
Pd8 Pd6 Pd1 158.36(6) . 6 ?
Pd8 Pd6 Pd1 59.36(3) 5_655 6 ?
Pd1 Pd6 Pd1 141.83(8) 2_655 6 ?
Pd1 Pd6 Pd6 90.13(4) . 2_655 ?
Pd1 Pd6 Pd6 60.14(4) 5_655 2_655 ?
Pd7 Pd6 Pd6 149.17(3) . 2_655 ?
Pd7 Pd6 Pd6 109.98(3) 5_655 2_655 ?
Pd8 Pd6 Pd6 108.15(3) . 2_655 ?
Pd8 Pd6 Pd6 143.18(3) 5_655 2_655 ?
Pd1 Pd6 Pd6 57.31(3) 2_655 2_655 ?
Pd1 Pd6 Pd6 88.50(4) 6 2_655 ?
Pd1 Pd6 Pd6 60.14(4) . 3_665 ?
Pd1 Pd6 Pd6 90.13(4) 5_655 3_665 ?
Pd7 Pd6 Pd6 109.98(3) . 3_665 ?
Pd7 Pd6 Pd6 149.16(3) 5_655 3_665 ?
Pd8 Pd6 Pd6 143.19(3) . 3_665 ?
Pd8 Pd6 Pd6 108.15(3) 5_655 3_665 ?
Pd1 Pd6 Pd6 88.50(4) 2_655 3_665 ?
Pd1 Pd6 Pd6 57.30(3) 6 3_665 ?
Pd6 Pd6 Pd6 60.0 2_655 3_665 ?
Pd1 Pd6 Pd12 120.15(3) . 2_655 ?
Pd1 Pd6 Pd12 60.12(2) 5_655 2_655 ?
Pd7 Pd6 Pd12 120.79(5) . 2_655 ?
Pd7 Pd6 Pd12 58.54(3) 5_655 2_655 ?
Pd8 Pd6 Pd12 60.42(3) . 2_655 ?
Pd8 Pd6 Pd12 118.97(4) 5_655 2_655 ?
Pd1 Pd6 Pd12 59.23(2) 2_655 2_655 ?
Pd1 Pd6 Pd12 121.08(3) 6 2_655 ?
Pd6 Pd6 Pd12 60.42(4) 2_655 2_655 ?
Pd6 Pd6 Pd12 120.42(4) 3_665 2_655 ?
Pd1 Pd6 Pd12 60.12(2) . . ?
Pd1 Pd6 Pd12 120.15(3) 5_655 . ?
Pd7 Pd6 Pd12 58.54(3) . . ?
Pd7 Pd6 Pd12 120.79(5) 5_655 . ?
Pd8 Pd6 Pd12 118.97(4) . . ?
Pd8 Pd6 Pd12 60.41(3) 5_655 . ?
Pd1 Pd6 Pd12 121.09(3) 2_655 . ?
Pd1 Pd6 Pd12 59.23(2) 6 . ?
Pd6 Pd6 Pd12 120.41(4) 2_655 . ?
Pd6 Pd6 Pd12 60.41(4) 3_665 . ?
Pd12 Pd6 Pd12 179.17(7) 2_655 . ?
C6 Pd7 C3 102.6(8) . . ?
C6 Pd7 Pd13 35.9(8) . . ?
C3 Pd7 Pd13 127.3(8) . . ?
C6 Pd7 Pd12 144.3(6) . . ?
C3 Pd7 Pd12 49.1(5) . . ?
Pd13 Pd7 Pd12 175.0(5) . . ?
C6 Pd7 Pd6 132.4(5) . . ?
C3 Pd7 Pd6 111.2(4) . . ?
Pd13 Pd7 Pd6 121.4(6) . . ?
Pd12 Pd7 Pd6 62.71(4) . . ?
C6 Pd7 Pd9 46.1(5) . . ?
C3 Pd7 Pd9 116.0(4) . . ?
Pd13 Pd7 Pd9 64.2(5) . . ?
Pd12 Pd7 Pd9 119.88(4) . . ?
Pd6 Pd7 Pd9 88.27(5) . . ?
C6 Pd7 Pd8 84.2(6) . . ?
C3 Pd7 Pd8 170.8(4) . . ?
Pd13 Pd7 Pd8 61.7(6) . . ?
Pd12 Pd7 Pd8 122.10(6) . . ?
Pd6 Pd7 Pd8 59.71(4) . . ?
Pd9 Pd7 Pd8 64.44(4) . . ?
C6 Pd7 Pd1 153.9(5) . . ?
C3 Pd7 Pd1 91.9(5) . . ?
Pd13 Pd7 Pd1 118.7(6) . . ?
Pd12 Pd7 Pd1 60.22(4) . . ?
Pd6 Pd7 Pd1 57.76(4) . . ?
Pd9 Pd7 Pd1 142.95(6) . . ?
Pd8 Pd7 Pd1 84.15(5) . . ?
C6 Pd7 Pd10 119.8(5) . . ?
C3 Pd7 Pd10 46.0(4) . . ?
Pd13 Pd7 Pd10 115.0(5) . . ?
Pd12 Pd7 Pd10 60.05(4) . . ?
Pd6 Pd7 Pd10 107.76(5) . . ?
Pd9 Pd7 Pd10 158.99(6) . . ?
Pd8 Pd7 Pd10 135.32(5) . . ?
Pd1 Pd7 Pd10 57.40(4) . . ?
C6 Pd7 Pd2 95.5(5) . 2_655 ?
C3 Pd7 Pd2 124.8(4) . 2_655 ?
Pd13 Pd7 Pd2 60.3(6) . 2_655 ?
Pd12 Pd7 Pd2 118.02(5) . 2_655 ?
Pd6 Pd7 Pd2 91.83(4) . 2_655 ?
Pd9 Pd7 Pd2 114.01(5) . 2_655 ?
Pd8 Pd7 Pd2 59.63(4) . 2_655 ?
Pd1 Pd7 Pd2 58.56(4) . 2_655 ?
Pd10 Pd7 Pd2 79.78(4) . 2_655 ?
C6 Pd7 Pd8 99.8(5) . 5_655 ?
C3 Pd7 Pd8 79.4(3) . 5_655 ?
Pd13 Pd7 Pd8 125.7(5) . 5_655 ?
Pd12 Pd7 Pd8 58.58(3) . 5_655 ?
Pd6 Pd7 Pd8 56.90(3) . 5_655 ?
Pd9 Pd7 Pd8 61.44(3) . 5_655 ?
Pd8 Pd7 Pd8 93.49(4) . 5_655 ?
Pd1 Pd7 Pd8 104.12(5) . 5_655 ?
Pd10 Pd7 Pd8 115.76(5) . 5_655 ?
Pd2 Pd7 Pd8 147.49(5) 2_655 5_655 ?
C5 Pd8 Pd1 135.7(5) . 2_655 ?
C5 Pd8 Pd6 160.1(4) . . ?
Pd1 Pd8 Pd6 60.38(4) 2_655 . ?
C5 Pd8 Pd11 48.2(4) . . ?
Pd1 Pd8 Pd11 93.88(5) 2_655 . ?
Pd6 Pd8 Pd11 151.65(6) . . ?
C5 Pd8 Pd7 120.1(5) . . ?
Pd1 Pd8 Pd7 95.28(5) 2_655 . ?
Pd6 Pd8 Pd7 59.55(4) . . ?
Pd11 Pd8 Pd7 116.49(5) . . ?
C5 Pd8 Pd2 104.2(4) . 2_655 ?
Pd1 Pd8 Pd2 68.21(4) 2_655 2_655 ?
Pd6 Pd8 Pd2 92.89(4) . 2_655 ?
Pd11 Pd8 Pd2 64.56(4) . 2_655 ?
Pd7 Pd8 Pd2 61.54(4) . 2_655 ?
C5 Pd8 Pd13 65.4(7) . . ?
Pd1 Pd8 Pd13 127.7(5) 2_655 . ?
Pd6 Pd8 Pd13 117.1(5) . . ?
Pd11 Pd8 Pd13 67.7(5) . . ?
Pd7 Pd8 Pd13 57.6(5) . . ?
Pd2 Pd8 Pd13 59.6(5) 2_655 . ?
C5 Pd8 Pd12 112.7(5) . 2_655 ?
Pd1 Pd8 Pd12 59.96(4) 2_655 2_655 ?
Pd6 Pd8 Pd12 61.62(4) . 2_655 ?
Pd11 Pd8 Pd12 117.91(5) . 2_655 ?
Pd7 Pd8 Pd12 120.81(5) . 2_655 ?
Pd2 Pd8 Pd12 128.16(5) 2_655 2_655 ?
Pd13 Pd8 Pd12 171.4(5) . 2_655 ?
C5 Pd8 Pd10 82.5(5) . 2_655 ?
Pd1 Pd8 Pd10 56.05(4) 2_655 2_655 ?
Pd6 Pd8 Pd10 106.48(5) . 2_655 ?
Pd11 Pd8 Pd10 61.59(4) . 2_655 ?
Pd7 Pd8 Pd10 149.48(5) . 2_655 ?
Pd2 Pd8 Pd10 94.84(4) 2_655 2_655 ?
Pd13 Pd8 Pd10 129.2(5) . 2_655 ?
Pd12 Pd8 Pd10 57.16(3) 2_655 2_655 ?
C5 Pd8 Pd9 80.1(5) . . ?
Pd1 Pd8 Pd9 144.18(5) 2_655 . ?
Pd6 Pd8 Pd9 84.49(4) . . ?
Pd11 Pd8 Pd9 118.29(5) . . ?
Pd7 Pd8 Pd9 57.65(4) . . ?
Pd2 Pd8 Pd9 109.96(5) 2_655 . ?
Pd13 Pd8 Pd9 60.4(5) . . ?
Pd12 Pd8 Pd9 111.18(3) 2_655 . ?
Pd10 Pd8 Pd9 152.53(5) 2_655 . ?
C5 Pd8 Pd7 103.7(4) . 5_655 ?
Pd1 Pd8 Pd7 104.43(5) 2_655 5_655 ?
Pd6 Pd8 Pd7 56.75(3) . 5_655 ?
Pd11 Pd8 Pd7 149.54(6) . 5_655 ?
Pd7 Pd8 Pd7 86.25(4) . 5_655 ?
Pd2 Pd8 Pd7 145.04(5) 2_655 5_655 ?
Pd13 Pd8 Pd7 115.7(5) . 5_655 ?
Pd12 Pd8 Pd7 55.96(3) 2_655 5_655 ?
Pd10 Pd8 Pd7 109.32(5) 2_655 5_655 ?
Pd9 Pd8 Pd7 55.33(3) . 5_655 ?
C6 Pd9 C6 178.0(11) 5_655 . ?
C6 Pd9 P2 87.7(7) 5_655 5_655 ?
C6 Pd9 P2 94.3(7) . 5_655 ?
C6 Pd9 P2 94.3(7) 5_655 . ?
C6 Pd9 P2 87.7(7) . . ?
P2 Pd9 P2 13.9(7) 5_655 . ?
C6 Pd9 Pd7 133.6(5) 5_655 . ?
C6 Pd9 Pd7 44.4(5) . . ?
P2 Pd9 Pd7 138.5(4) 5_655 . ?
P2 Pd9 Pd7 129.8(4) . . ?
C6 Pd9 Pd7 44.4(5) 5_655 5_655 ?
C6 Pd9 Pd7 133.6(5) . 5_655 ?
P2 Pd9 Pd7 129.8(4) 5_655 5_655 ?
P2 Pd9 Pd7 138.5(4) . 5_655 ?
Pd7 Pd9 Pd7 91.20(7) . 5_655 ?
C6 Pd9 Pd13 148.2(8) 5_655 . ?
C6 Pd9 Pd13 31.7(8) . . ?
P2 Pd9 Pd13 91.5(7) 5_655 . ?
P2 Pd9 Pd13 92.2(7) . . ?
Pd7 Pd9 Pd13 56.6(5) . . ?
Pd7 Pd9 Pd13 120.4(6) 5_655 . ?
C6 Pd9 Pd13 31.7(8) 5_655 5_655 ?
C6 Pd9 Pd13 148.2(8) . 5_655 ?
P2 Pd9 Pd13 92.2(7) 5_655 5_655 ?
P2 Pd9 Pd13 91.5(7) . 5_655 ?
Pd7 Pd9 Pd13 120.4(6) . 5_655 ?
Pd7 Pd9 Pd13 56.6(5) 5_655 5_655 ?
Pd13 Pd9 Pd13 176.3(10) . 5_655 ?
C6 Pd9 Pd8 100.0(5) 5_655 . ?
C6 Pd9 Pd8 78.6(5) . . ?
P2 Pd9 Pd8 129.4(4) 5_655 . ?
P2 Pd9 Pd8 139.3(4) . . ?
Pd7 Pd9 Pd8 57.91(4) . . ?
Pd7 Pd9 Pd8 63.23(4) 5_655 . ?
Pd13 Pd9 Pd8 57.2(6) . . ?
Pd13 Pd9 Pd8 119.8(5) 5_655 . ?
C6 Pd9 Pd8 78.6(5) 5_655 5_655 ?
C6 Pd9 Pd8 100.0(5) . 5_655 ?
P2 Pd9 Pd8 139.3(4) 5_655 5_655 ?
P2 Pd9 Pd8 129.4(4) . 5_655 ?
Pd7 Pd9 Pd8 63.23(4) . 5_655 ?
Pd7 Pd9 Pd8 57.91(4) 5_655 5_655 ?
Pd13 Pd9 Pd8 119.8(5) . 5_655 ?
Pd13 Pd9 Pd8 57.2(6) 5_655 5_655 ?
Pd8 Pd9 Pd8 90.91(6) . 5_655 ?
C3 Pd10 P4 90.7(5) . . ?
C3 Pd10 Pd1 98.3(5) . . ?
P4 Pd10 Pd1 161.70(12) . . ?
C3 Pd10 Pd3 151.4(5) . . ?
P4 Pd10 Pd3 103.33(11) . . ?
Pd1 Pd10 Pd3 62.04(4) . . ?
C3 Pd10 Pd12 49.1(5) . . ?
P4 Pd10 Pd12 134.44(11) . . ?
Pd1 Pd10 Pd12 61.21(4) . . ?
Pd3 Pd10 Pd12 122.23(6) . . ?
C3 Pd10 Pd7 50.2(5) . . ?
P4 Pd10 Pd7 115.16(13) . . ?
Pd1 Pd10 Pd7 61.27(4) . . ?
Pd3 Pd10 Pd7 101.19(5) . . ?
Pd12 Pd10 Pd7 59.09(3) . . ?
C3 Pd10 Pd11 149.1(5) . 3_665 ?
P4 Pd10 Pd11 89.06(12) . 3_665 ?
Pd1 Pd10 Pd11 91.25(5) . 3_665 ?
Pd3 Pd10 Pd11 57.36(4) . 3_665 ?
Pd12 Pd10 Pd11 114.31(5) . 3_665 ?
Pd7 Pd10 Pd11 151.99(6) . 3_665 ?
C3 Pd10 Pd8 105.3(5) . 3_665 ?
P4 Pd10 Pd8 134.99(13) . 3_665 ?
Pd1 Pd10 Pd8 57.60(4) . 3_665 ?
Pd3 Pd10 Pd8 82.37(4) . 3_665 ?
Pd12 Pd10 Pd8 58.95(3) . 3_665 ?
Pd7 Pd10 Pd8 107.06(5) . 3_665 ?
Pd11 Pd10 Pd8 56.14(4) 3_665 3_665 ?
C4 Pd11 C5 171.4(7) 2_655 . ?
C4 Pd11 P3 95.2(5) 2_655 . ?
C5 Pd11 P3 91.8(5) . . ?
C4 Pd11 Pd3 46.6(4) 2_655 2_655 ?
C5 Pd11 Pd3 126.6(5) . 2_655 ?
P3 Pd11 Pd3 141.63(12) . 2_655 ?
C4 Pd11 Pd8 131.7(4) 2_655 . ?
C5 Pd11 Pd8 43.3(4) . . ?
P3 Pd11 Pd8 131.06(12) . . ?
Pd3 Pd11 Pd8 85.80(5) 2_655 . ?
C4 Pd11 Pd10 90.9(5) 2_655 2_655 ?
C5 Pd11 Pd10 80.5(5) . 2_655 ?
P3 Pd11 Pd10 142.48(15) . 2_655 ?
Pd3 Pd11 Pd10 57.24(4) 2_655 2_655 ?
Pd8 Pd11 Pd10 62.27(4) . 2_655 ?
C4 Pd11 Pd2 85.7(4) 2_655 2_655 ?
C5 Pd11 Pd2 94.4(4) . 2_655 ?
P3 Pd11 Pd2 125.73(15) . 2_655 ?
Pd3 Pd11 Pd2 59.48(4) 2_655 2_655 ?
Pd8 Pd11 Pd2 58.16(4) . 2_655 ?
Pd10 Pd11 Pd2 91.60(5) 2_655 2_655 ?
C4 Pd11 Pd13 127.9(6) 2_655 . ?
C5 Pd11 Pd13 57.6(6) . . ?
P3 Pd11 Pd13 85.6(4) . . ?
Pd3 Pd11 Pd13 113.8(4) 2_655 . ?
Pd8 Pd11 Pd13 56.7(4) . . ?
Pd10 Pd11 Pd13 118.9(4) 2_655 . ?
Pd2 Pd11 Pd13 54.5(4) 2_655 . ?
C3 Pd12 C3 92.0(9) . 6 ?
C3 Pd12 Pd7 50.8(4) . . ?
C3 Pd12 Pd7 141.7(5) 6 . ?
C3 Pd12 Pd7 141.7(5) . 6 ?
C3 Pd12 Pd7 50.8(4) 6 6 ?
Pd7 Pd12 Pd7 167.36(8) . 6 ?
C3 Pd12 Pd10 46.5(4) . . ?
C3 Pd12 Pd10 102.5(4) 6 . ?
Pd7 Pd12 Pd10 60.86(3) . . ?
Pd7 Pd12 Pd10 124.16(4) 6 . ?
C3 Pd12 Pd10 102.5(4) . 6 ?
C3 Pd12 Pd10 46.5(4) 6 6 ?
Pd7 Pd12 Pd10 124.16(4) . 6 ?
Pd7 Pd12 Pd10 60.86(3) 6 6 ?
Pd10 Pd12 Pd10 140.38(8) . 6 ?
C3 Pd12 Pd1 142.6(4) . 6 ?
C3 Pd12 Pd1 93.5(4) 6 6 ?
Pd7 Pd12 Pd1 110.68(5) . 6 ?
Pd7 Pd12 Pd1 60.75(4) 6 6 ?
Pd10 Pd12 Pd1 161.77(7) . 6 ?
Pd10 Pd12 Pd1 57.81(3) 6 6 ?
C3 Pd12 Pd1 93.5(4) . . ?
C3 Pd12 Pd1 142.6(4) 6 . ?
Pd7 Pd12 Pd1 60.75(4) . . ?
Pd7 Pd12 Pd1 110.69(5) 6 . ?
Pd10 Pd12 Pd1 57.81(3) . . ?
Pd10 Pd12 Pd1 161.77(7) 6 . ?
Pd1 Pd12 Pd1 104.03(7) 6 . ?
C3 Pd12 Pd8 107.7(4) . 3_665 ?
C3 Pd12 Pd8 84.9(4) 6 3_665 ?
Pd7 Pd12 Pd8 112.42(3) . 3_665 ?
Pd7 Pd12 Pd8 65.46(3) 6 3_665 ?
Pd10 Pd12 Pd8 63.89(3) . 3_665 ?
Pd10 Pd12 Pd8 122.98(4) 6 3_665 ?
Pd1 Pd12 Pd8 109.63(5) 6 3_665 ?
Pd1 Pd12 Pd8 58.31(4) . 3_665 ?
C3 Pd12 Pd8 84.9(4) . 5_655 ?
C3 Pd12 Pd8 107.7(4) 6 5_655 ?
Pd7 Pd12 Pd8 65.46(3) . 5_655 ?
Pd7 Pd12 Pd8 112.42(3) 6 5_655 ?
Pd10 Pd12 Pd8 122.99(4) . 5_655 ?
Pd10 Pd12 Pd8 63.89(3) 6 5_655 ?
Pd1 Pd12 Pd8 58.31(4) 6 5_655 ?
Pd1 Pd12 Pd8 109.63(5) . 5_655 ?
Pd8 Pd12 Pd8 162.29(8) 3_665 5_655 ?
C3 Pd12 Pd6 152.0(4) . 3_665 ?
C3 Pd12 Pd6 109.0(5) 6 3_665 ?
Pd7 Pd12 Pd6 109.11(6) . 3_665 ?
Pd7 Pd12 Pd6 58.75(4) 6 3_665 ?
Pd10 Pd12 Pd6 108.92(4) . 3_665 ?
Pd10 Pd12 Pd6 105.37(4) 6 3_665 ?
Pd1 Pd12 Pd6 56.69(4) 6 3_665 ?
Pd1 Pd12 Pd6 58.59(4) . 3_665 ?
Pd8 Pd12 Pd6 57.97(4) 3_665 3_665 ?
Pd8 Pd12 Pd6 105.23(6) 5_655 3_665 ?
C3 Pd12 Pd6 109.0(4) . . ?
C3 Pd12 Pd6 152.0(4) 6 . ?
Pd7 Pd12 Pd6 58.75(4) . . ?
Pd7 Pd12 Pd6 109.11(6) 6 . ?
Pd10 Pd12 Pd6 105.37(3) . . ?
Pd10 Pd12 Pd6 108.92(4) 6 . ?
Pd1 Pd12 Pd6 58.58(4) 6 . ?
Pd1 Pd12 Pd6 56.69(4) . . ?
Pd8 Pd12 Pd6 105.23(6) 3_665 . ?
Pd8 Pd12 Pd6 57.97(4) 5_655 . ?
Pd6 Pd12 Pd6 59.17(7) 3_665 . ?
Pd7 Pd13 Pd2 62.8(5) . 2_655 ?
Pd7 Pd13 Pd8 60.7(5) . . ?
Pd2 Pd13 Pd8 60.1(6) 2_655 . ?
Pd7 Pd13 Pd9 59.2(4) . . ?
Pd2 Pd13 Pd9 112.0(8) 2_655 . ?
Pd8 Pd13 Pd9 62.4(4) . . ?
Pd7 Pd13 Pd11 108.8(9) . . ?
Pd2 Pd13 Pd11 60.4(6) 2_655 . ?
Pd8 Pd13 Pd11 55.7(6) . . ?
Pd9 Pd13 Pd11 109.9(8) . . ?
C12 P1 C11 101.5(9) . . ?
C12 P1 C13 103.3(8) . . ?
C11 P1 C13 102.9(9) . . ?
C12 P1 Pd4 118.7(6) . . ?
C11 P1 Pd4 117.9(6) . . ?
C13 P1 Pd4 110.5(6) . . ?
P2 P2 C23 111(3) 5_655 5_655 ?
P2 P2 C21 82(4) 5_655 . ?
C23 P2 C21 31.1(15) 5_655 . ?
P2 P2 C22 153(3) 5_655 . ?
C23 P2 C22 71.6(15) 5_655 . ?
C21 P2 C22 102.5(11) . . ?
P2 P2 C21 80(4) 5_655 5_655 ?
C23 P2 C21 113.5(15) 5_655 5_655 ?
C21 P2 C21 120.2(19) . 5_655 ?
C22 P2 C21 75.0(13) . 5_655 ?
P2 P2 C23 52(3) 5_655 . ?
C23 P2 C23 111(2) 5_655 . ?
C21 P2 C23 101.6(11) . . ?
C22 P2 C23 101.4(11) . . ?
C21 P2 C23 29.6(13) 5_655 . ?
P2 P2 C22 20(2) 5_655 5_655 ?
C23 P2 C22 90.9(13) 5_655 5_655 ?
C21 P2 C22 63.0(12) . 5_655 ?
C22 P2 C22 144.3(16) . 5_655 ?
C21 P2 C22 84.7(12) 5_655 5_655 ?
C23 P2 C22 55.1(12) . 5_655 ?
P2 P2 Pd9 83.1(4) 5_655 . ?
C23 P2 Pd9 129.7(18) 5_655 . ?
C21 P2 Pd9 117.0(10) . . ?
C22 P2 Pd9 116.6(10) . . ?
C21 P2 Pd9 116.5(15) 5_655 . ?
C23 P2 Pd9 115.4(10) . . ?
C22 P2 Pd9 98.6(9) 5_655 . ?
C31 P3 C32 105.8(11) . . ?
C31 P3 C33 107.3(9) . . ?
C32 P3 C33 97.5(8) . . ?
C31 P3 Pd11 109.0(8) . . ?
C32 P3 Pd11 116.2(7) . . ?
C33 P3 Pd11 119.7(6) . . ?
C41 P4 C42 100.8(7) . . ?
C41 P4 C43 106.1(8) . . ?
C42 P4 C43 101.9(7) . . ?
C41 P4 Pd10 113.1(6) . . ?
C42 P4 Pd10 122.4(5) . . ?
C43 P4 Pd10 110.8(5) . . ?
O1 C1 Pd4 127.7(5) . . ?
O1 C1 Pd4 127.7(5) . 3_665 ?
Pd4 C1 Pd4 86.5(8) . 3_665 ?
O1 C1 Pd4 127.7(5) . 2_655 ?
Pd4 C1 Pd4 86.5(8) . 2_655 ?
Pd4 C1 Pd4 86.5(8) 3_665 2_655 ?
O2 C2 Pd2 132.2(14) . . ?
O2 C2 Pd4 133.0(13) . . ?
Pd2 C2 Pd4 86.2(7) . . ?
O2 C2 Pd3 122.8(14) . 3_665 ?
Pd2 C2 Pd3 85.6(6) . 3_665 ?
Pd4 C2 Pd3 78.5(6) . 3_665 ?
O3 C3 Pd10 135.1(12) . . ?
O3 C3 Pd12 127.2(11) . . ?
Pd10 C3 Pd12 84.4(7) . . ?
O3 C3 Pd7 127.8(13) . . ?
Pd10 C3 Pd7 83.8(6) . . ?
Pd12 C3 Pd7 80.1(6) . . ?
O4 C4 Pd3 133.7(13) . . ?
O4 C4 Pd11 141.1(13) . 3_665 ?
Pd3 C4 Pd11 85.1(5) . 3_665 ?
O5 C5 Pd8 136.5(12) . . ?
O5 C5 Pd11 135.1(12) . . ?
Pd8 C5 Pd11 88.5(6) . . ?
O6 C6 Pd7 130.1(14) . . ?
O6 C6 Pd9 140.0(15) . . ?
Pd7 C6 Pd9 89.5(7) . . ?
C11S O1S C11S 104(5) 5 . ?
O1S C11S C13S 106(3) . . ?
O1S C11S C12S 103(3) . . ?
C13S C11S C12S 110(3) . . ?
O2S C22S C21S 120(3) . . ?
O2S C22S C23S 116(3) . . ?
C21S C22S C23S 118(3) . . ?

loop_
_geom_bond_atom_site_label_1
_geom_bond_atom_site_label_2
_geom_bond_distance
_geom_bond_site_symmetry_2
_geom_bond_publ_flag
Pd1 Pd6 2.6731(11) . ?
Pd1 Pd10 2.6785(16) . ?
Pd1 Pd5 2.6785(16) . ?
Pd1 Pd8 2.7264(16) 3_665 ?
Pd1 Pd6 2.7547(11) 3_665 ?
Pd1 Pd1 2.7563(19) 2_655 ?
Pd1 Pd1 2.7563(19) 3_665 ?
Pd1 Pd2 2.7607(15) 2_655 ?
Pd1 Pd12 2.7736(14) . ?
Pd1 Pd3 2.7812(13) . ?
Pd1 Pd7 2.7881(16) . ?
Pd1 Pd2 3.1005(16) . ?
Pd2 C2 1.977(16) . ?
Pd2 Pd1 2.7607(15) 3_665 ?
Pd2 Pd13 2.79(3) 3_665 ?
Pd2 Pd8 2.8023(15) 3_665 ?
Pd2 Pd5 2.8092(12) . ?
Pd2 Pd3 2.8368(17) . ?
Pd2 Pd3 2.8533(17) 3_665 ?
Pd2 Pd7 2.8553(15) 3_665 ?
Pd2 Pd4 2.8593(14) . ?
Pd2 Pd11 2.9787(18) 3_665 ?
Pd3 C4 1.983(15) . ?
Pd3 C2 2.216(18) 2_655 ?
Pd3 Pd5 2.6611(12) . ?
Pd3 Pd10 2.7184(15) . ?
Pd3 Pd11 2.7219(17) 3_665 ?
Pd3 Pd4 2.7926(16) 2_655 ?
Pd3 Pd2 2.8535(17) 2_655 ?
Pd3 Pd4 2.9877(16) . ?
Pd4 C1 2.116(15) . ?
Pd4 C2 2.20(2) . ?
Pd4 P1 2.336(4) . ?
Pd4 Pd5 2.7283(16) . ?
Pd4 Pd3 2.7926(16) 3_665 ?
Pd4 Pd4 2.901(2) 3_665 ?
Pd4 Pd4 2.901(2) 2_655 ?
Pd5 Pd3 2.6610(12) 2_655 ?
Pd5 Pd3 2.6611(12) 3_665 ?
Pd5 Pd1 2.6785(16) 3_665 ?
Pd5 Pd1 2.6786(16) 2_655 ?
Pd5 Pd4 2.7282(16) 3_665 ?
Pd5 Pd4 2.7283(16) 2_655 ?
Pd5 Pd2 2.8091(12) 3_665 ?
Pd5 Pd2 2.8092(12) 2_655 ?
Pd6 Pd1 2.6732(11) 5_655 ?
Pd6 Pd7 2.7464(15) . ?
Pd6 Pd7 2.7464(15) 5_655 ?
Pd6 Pd8 2.7509(15) . ?
Pd6 Pd8 2.7511(15) 5_655 ?
Pd6 Pd1 2.7546(11) 2_655 ?
Pd6 Pd1 2.7547(11) 6 ?
Pd6 Pd6 2.819(3) 2_655 ?
Pd6 Pd6 2.819(3) 3_665 ?
Pd6 Pd12 2.8549(14) 2_655 ?
Pd6 Pd12 2.8549(14) . ?
Pd7 C6 1.939(18) . ?
Pd7 C3 2.157(16) . ?
Pd7 Pd13 2.69(2) . ?
Pd7 Pd12 2.7402(12) . ?
Pd7 Pd9 2.7711(17) . ?
Pd7 Pd8 2.7792(17) . ?
Pd7 Pd10 2.7897(17) . ?
Pd7 Pd2 2.8553(15) 2_655 ?
Pd7 Pd8 3.0082(13) 5_655 ?
Pd8 C5 1.904(15) . ?
Pd8 Pd1 2.7262(16) 2_655 ?
Pd8 Pd11 2.7749(14) . ?
Pd8 Pd2 2.8021(15) 2_655 ?
Pd8 Pd13 2.81(3) . ?
Pd8 Pd12 2.8219(12) 2_655 ?
Pd8 Pd10 2.9577(17) 2_655 ?
Pd8 Pd9 2.9592(17) . ?
Pd8 Pd7 3.0083(13) 5_655 ?
Pd9 C6 1.997(17) 5_655 ?
Pd9 C6 1.997(17) . ?
Pd9 P2 2.313(9) 5_655 ?
Pd9 P2 2.313(9) . ?
Pd9 Pd7 2.7711(17) 5_655 ?
Pd9 Pd13 2.90(2) . ?
Pd9 Pd13 2.90(2) 5_655 ?
Pd9 Pd8 2.9593(17) 5_655 ?
Pd10 C3 2.019(15) . ?
Pd10 P4 2.280(4) . ?
Pd10 Pd12 2.7674(11) . ?
Pd10 Pd11 2.9390(17) 3_665 ?
Pd10 Pd8 2.9577(17) 3_665 ?
Pd11 C4 2.040(14) 2_655 ?
Pd11 C5 2.069(14) . ?
Pd11 P3 2.338(5) . ?
Pd11 Pd3 2.7219(17) 2_655 ?
Pd11 Pd10 2.9390(17) 2_655 ?
Pd11 Pd2 2.9787(17) 2_655 ?
Pd11 Pd13 3.11(3) . ?
Pd12 C3 2.101(17) . ?
Pd12 C3 2.101(17) 6 ?
Pd12 Pd7 2.7402(12) 6 ?
Pd12 Pd10 2.7676(11) 6 ?
Pd12 Pd1 2.7736(14) 6 ?
Pd12 Pd8 2.8219(12) 3_665 ?
Pd12 Pd8 2.8220(12) 5_655 ?
Pd12 Pd6 2.8549(14) 3_665 ?
Pd13 Pd2 2.79(3) 2_655 ?
P1 C12 1.788(17) . ?
P1 C11 1.822(19) . ?
P1 C13 1.833(17) . ?
P2 P2 0.56(3) 5_655 ?
P2 C23 1.53(3) 5_655 ?
P2 C21 1.772(17) . ?
P2 C22 1.777(17) . ?
P2 C21 1.78(3) 5_655 ?
P2 C23 1.805(17) . ?
P2 C22 2.29(3) 5_655 ?
P3 C31 1.74(2) . ?
P3 C32 1.799(19) . ?
P3 C33 1.802(14) . ?
P4 C41 1.771(17) . ?
P4 C42 1.829(13) . ?
P4 C43 1.840(16) . ?
C1 O1 1.22(3) . ?
C1 Pd4 2.116(15) 3_665 ?
C1 Pd4 2.116(15) 2_655 ?
C2 O2 1.159(18) . ?
C2 Pd3 2.216(18) 3_665 ?
C3 O3 1.192(18) . ?
C4 O4 1.163(14) . ?
C4 Pd11 2.040(14) 3_665 ?
C5 O5 1.160(16) . ?
C6 O6 1.199(19) . ?
O1S C11S 1.45(3) 5 ?
O1S C11S 1.45(3) . ?
C11S C13S 1.46(3) . ?
C11S C12S 1.52(3) . ?
O2S C22S 1.22(2) . ?
C21S C22S 1.51(2) . ?
C22S C23S 1.51(2) . ?
